data_7062268
loop_
_publ_author_name
'van Vuuren, Estefan'
'Malan, Frederick P.'
'Landman, Maril\'e'

_publ_section_title
;
 Cyclometallated iridium NHC complexes containing self-isomerised ligands
 as catalysts for hydrosilylation and transfer hydrogenation reactions
;
_journal_issue 11
_journal_name_full 'New Journal of Chemistry'
_journal_page_first 5203
_journal_page_last 5215
_journal_paper_doi 10.1039/D2NJ05727A
_journal_volume 47
_journal_year 2023
_chemical_formula_sum 'C27 H30 Cl Ir N2'
_chemical_formula_weight 610.20
_space_group_crystal_system monoclinic
_space_group_IT_number 14
_space_group_name_Hall '-P 2ybc'
_space_group_name_H-M_alt 'P 1 21/c 1'
_atom_sites_solution_hydrogens geom
_audit_creation_method SHELXL-2018/3
_audit_update_record
;
2021-04-22 deposited with the CCDC.	2023-02-07 downloaded from the CCDC.
;
_cell_angle_alpha 90
_cell_angle_beta 90.2600(10)
_cell_angle_gamma 90
_cell_formula_units_Z 8
_cell_length_a 8.90250(10)
_cell_length_b 26.1483(3)
_cell_length_c 20.4947(2)
_cell_measurement_reflns_used 23431
_cell_measurement_temperature 150(2)
_cell_measurement_theta_max 78.1410
_cell_measurement_theta_min 2.7330
_cell_volume 4770.81(9)
_computing_structure_refinement 'SHELXL-2018/3 (Sheldrick, 2018)'
_computing_structure_solution 'SHELXT 2014/5 (Sheldrick, 2014)'
_diffrn_ambient_temperature 150(2)
_diffrn_measured_fraction_theta_full 0.963
_diffrn_measured_fraction_theta_max 0.963
_diffrn_measurement_device_type 'Rigaku XtaLAB Synergy R, DW system, HyPix'
_diffrn_measurement_method '\w scans'
_diffrn_radiation_type CuK\a
_diffrn_radiation_wavelength 1.54184
_diffrn_reflns_av_R_equivalents 0.0438
_diffrn_reflns_av_unetI/netI 0.0351
_diffrn_reflns_Laue_measured_fraction_full 0.963
_diffrn_reflns_Laue_measured_fraction_max 0.963
_diffrn_reflns_limit_h_max 11
_diffrn_reflns_limit_h_min -8
_diffrn_reflns_limit_k_max 33
_diffrn_reflns_limit_k_min -33
_diffrn_reflns_limit_l_max 20
_diffrn_reflns_limit_l_min -25
_diffrn_reflns_number 33071
_diffrn_reflns_point_group_measured_fraction_full 0.963
_diffrn_reflns_point_group_measured_fraction_max 0.963
_diffrn_reflns_theta_full 67.684
_diffrn_reflns_theta_max 79.046
_diffrn_reflns_theta_min 2.739
_exptl_absorpt_coefficient_mu 11.978
_exptl_absorpt_correction_T_max 1.00000
_exptl_absorpt_correction_T_min 0.31432
_exptl_absorpt_correction_type multi-scan
_exptl_absorpt_process_details
;
CrysAlisPro 1.171.41.97a (Rigaku Oxford Diffraction, 2021)
Empirical absorption correction using spherical harmonics,
implemented in SCALE3 ABSPACK scaling algorithm.
;
_exptl_crystal_colour yellow
_exptl_crystal_density_diffrn 1.699
_exptl_crystal_description rod
_exptl_crystal_F_000 2400
_exptl_crystal_size_max 0.289
_exptl_crystal_size_mid 0.095
_exptl_crystal_size_min 0.071
_refine_diff_density_max 2.610
_refine_diff_density_min -1.924
_refine_diff_density_rms 0.129
_refine_ls_extinction_method none
_refine_ls_goodness_of_fit_ref 1.108
_refine_ls_hydrogen_treatment constr
_refine_ls_matrix_type full
_refine_ls_number_parameters 653
_refine_ls_number_reflns 9244
_refine_ls_number_restraints 496
_refine_ls_restrained_S_all 2.903
_refine_ls_R_factor_all 0.0512
_refine_ls_R_factor_gt 0.0479
_refine_ls_shift/su_max 0.002
_refine_ls_shift/su_mean 0.000
_refine_ls_structure_factor_coef Fsqd
_refine_ls_weighting_details 'w=1/[\s^2^(Fo^2^)+(0.0218P)^2^+38.6593P] where P=(Fo^2^+2Fc^2^)/3'
_refine_ls_weighting_scheme calc
_refine_ls_wR_factor_gt 0.1071
_refine_ls_wR_factor_ref 0.1087
_reflns_Friedel_coverage 0.000
_reflns_number_gt 8595
_reflns_number_total 9244
_reflns_threshold_expression 'I > 2\s(I)'
_cod_data_source_file d2nj05727a2.cif
_cod_data_source_block EVV28_LT_auto
_cod_depositor_comments
;
The following automatic conversions were performed:

data item '_exptl_absorpt_correction_type' value 'Multi-scan' was
changed to 'multi-scan' in accordance with the
/home/data/users/saulius/crontab/automatic-downloads/rss-feeds/RSC/lib/dictionaries/cif_core.dic
dictionary named 'cif_core.dic' version 2.4.2 last updated on
2011-04-26.

Automatic conversion script
Id: cif_fix_values 7556 2019-12-06 15:28:31Z antanas 

 Adding full bibliography for 7062265--7062269.cif.
;
_cod_original_sg_symbol_H-M 'P 21/c'
_cod_database_code 7062268
_shelx_shelxl_version_number 2018/3
_shelx_space_group_comment
;
The symmetry employed for this shelxl refinement is uniquely defined
by the following loop, which should always be used as a source of
symmetry information in preference to the above space-group names.
They are only intended as comments.
;

loop_
_space_group_symop_operation_xyz
'x, y, z'
'-x, y+1/2, -z+1/2'
'-x, -y, -z'
'x, -y-1/2, z-1/2'

loop_
_atom_site_label
_atom_site_type_symbol
_atom_site_fract_x
_atom_site_fract_y
_atom_site_fract_z
_atom_site_U_iso_or_equiv
_atom_site_adp_type
_atom_site_occupancy
_atom_site_site_symmetry_order
_atom_site_calc_flag
_atom_site_refinement_flags_posn
_atom_site_refinement_flags_adp
_atom_site_refinement_flags_occupancy
_atom_site_disorder_assembly
_atom_site_disorder_group
Ir1 Ir 0.79376(3) 0.66021(2) 0.43581(2) 0.03746(9) Uani 1 1 d . . . . .
C1 C 0.7652(10) 0.7785(3) 0.3552(4) 0.055(2) Uani 1 1 d . . . . .
H1A H 0.864026 0.795585 0.359501 0.066 Uiso 1 1 calc R U . . .
H1B H 0.731000 0.769430 0.399658 0.066 Uiso 1 1 calc R U . . .
N1 N 0.7837(7) 0.7315(2) 0.3173(3) 0.0430(14) Uani 1 1 d . . . . .
Cl1 Cl 0.54197(19) 0.69489(8) 0.44464(8) 0.0454(4) Uani 1 1 d . . . . .
Ir2 Ir 0.26344(3) 0.58634(2) 0.11359(2) 0.03768(9) Uani 1 1 d D . . . .
C2 C 0.8006(8) 0.6843(3) 0.3421(3) 0.0408(16) Uani 1 1 d . . . . .
N2 N 0.8319(7) 0.6535(2) 0.2909(3) 0.0418(14) Uani 1 1 d . . . . .
Cl2 Cl 0.0105(2) 0.61665(9) 0.09477(10) 0.0598(5) Uani 1 1 d . . . . .
C38 C 0.1965(9) 0.5115(3) 0.3016(4) 0.0517(19) Uani 1 1 d . . . . .
H38 H 0.239946 0.513514 0.343888 0.062 Uiso 1 1 calc R U . . .
C24 C 0.9237(13) 0.5609(4) 0.5180(5) 0.081(3) Uani 1 1 d . . . . .
H24A H 0.827409 0.551412 0.537572 0.121 Uiso 1 1 calc R U . . .
H24B H 1.005914 0.550446 0.547066 0.121 Uiso 1 1 calc R U . . .
H24C H 0.934390 0.543719 0.475803 0.121 Uiso 1 1 calc R U . . .
C23 C 1.1472(10) 0.6208(5) 0.4229(5) 0.093(4) Uani 1 1 d . . . . .
H23A H 1.121642 0.585358 0.412181 0.139 Uiso 1 1 calc R U . . .
H23B H 1.240898 0.621580 0.448167 0.139 Uiso 1 1 calc R U . . .
H23C H 1.160125 0.640410 0.382517 0.139 Uiso 1 1 calc R U . . .
C22 C 1.0017(8) 0.6983(4) 0.4756(4) 0.055(2) Uani 1 1 d . . . . .
C21 C 0.8885(8) 0.7033(3) 0.5222(4) 0.0461(18) Uani 1 1 d . . . . .
C20 C 0.8425(9) 0.6537(3) 0.5421(3) 0.0471(19) Uani 1 1 d . . . . .
C19 C 0.9290(9) 0.6177(3) 0.5083(4) 0.052(2) Uani 1 1 d . . . . .
C18 C 1.0224(8) 0.6442(4) 0.4626(4) 0.052(2) Uani 1 1 d . . . . .
C17 C 0.5017(10) 0.8060(3) 0.3288(4) 0.058(2) Uani 1 1 d . . . . .
H17 H 0.467021 0.775578 0.349118 0.069 Uiso 1 1 calc R U . . .
C16 C 0.3976(12) 0.8400(4) 0.3027(5) 0.066(3) Uani 1 1 d . . . . .
H16 H 0.293184 0.833081 0.306343 0.080 Uiso 1 1 calc R U . . .
C15 C 0.4452(15) 0.8839(4) 0.2717(5) 0.077(3) Uani 1 1 d . . . . .
H15 H 0.373971 0.906866 0.253276 0.093 Uiso 1 1 calc R U . . .
C14 C 0.6018(16) 0.8947(4) 0.2675(5) 0.085(4) Uani 1 1 d . . . . .
H14 H 0.637058 0.924553 0.246047 0.102 Uiso 1 1 calc R U . . .
C13 C 0.6995(14) 0.8608(4) 0.2952(5) 0.074(3) Uani 1 1 d . . . . .
H13 H 0.803727 0.868535 0.293611 0.089 Uiso 1 1 calc R U . . .
C12 C 0.6556(11) 0.8153(3) 0.3257(4) 0.053(2) Uani 1 1 d . . . . .
C29 C 0.2976(9) 0.6393(3) 0.1830(4) 0.050(2) Uani 1 1 d D . . . .
C25 C 0.7272(11) 0.6436(5) 0.5952(4) 0.072(3) Uani 1 1 d . . . . .
H25A H 0.647659 0.669414 0.592733 0.107 Uiso 1 1 calc R U . . .
H25B H 0.776208 0.645231 0.638013 0.107 Uiso 1 1 calc R U . . .
H25C H 0.683411 0.609514 0.588883 0.107 Uiso 1 1 calc R U . . .
C28 C 0.2594(18) 0.7186(4) 0.1158(6) 0.098(4) Uani 1 1 d . . . . .
H28A H 0.166383 0.702854 0.098463 0.118 Uiso 1 1 calc R U . . .
H28B H 0.338444 0.714337 0.082414 0.118 Uiso 1 1 calc R U . . .
C11 C 0.6987(9) 0.5235(3) 0.3200(4) 0.0508(19) Uani 1 1 d . . . . .
H11 H 0.734511 0.508465 0.280827 0.061 Uiso 1 1 calc R U . . .
C54 C 0.583(2) 0.5247(11) 0.1389(7) 0.125(10) Uani 0.707(13) 1 d D . P A 1
H54A H 0.616978 0.551221 0.169370 0.188 Uiso 0.707(13) 1 calc R U P A 1
H54B H 0.669837 0.511624 0.114539 0.188 Uiso 0.707(13) 1 calc R U P A 1
H54C H 0.536822 0.496642 0.163201 0.188 Uiso 0.707(13) 1 calc R U P A 1
C53 C 0.320(2) 0.4643(5) 0.0680(10) 0.096(5) Uani 0.707(13) 1 d D . P A 1
H53A H 0.314169 0.456052 0.114561 0.144 Uiso 0.707(13) 1 calc R U P A 1
H53B H 0.399410 0.443709 0.047808 0.144 Uiso 0.707(13) 1 calc R U P A 1
H53C H 0.223722 0.456660 0.046905 0.144 Uiso 0.707(13) 1 calc R U P A 1
C52 C 0.1593(16) 0.5409(11) -0.0309(8) 0.117(9) Uani 0.707(13) 1 d D . P A 1
H52A H 0.113200 0.508390 -0.018048 0.176 Uiso 0.707(13) 1 calc R U P A 1
H52B H 0.195273 0.538319 -0.075923 0.176 Uiso 0.707(13) 1 calc R U P A 1
H52C H 0.084701 0.568326 -0.027925 0.176 Uiso 0.707(13) 1 calc R U P A 1
C51 C 0.333(4) 0.6426(8) -0.0316(9) 0.152(12) Uani 0.707(13) 1 d D . P A 1
H51A H 0.227019 0.641273 -0.044523 0.227 Uiso 0.707(13) 1 calc R U P A 1
H51B H 0.396208 0.638529 -0.070342 0.227 Uiso 0.707(13) 1 calc R U P A 1
H51C H 0.354598 0.675596 -0.010976 0.227 Uiso 0.707(13) 1 calc R U P A 1
C50 C 0.593(2) 0.6370(9) 0.0783(15) 0.137(11) Uani 0.707(13) 1 d D . P A 1
H50A H 0.559862 0.669395 0.058912 0.205 Uiso 0.707(13) 1 calc R U P A 1
H50B H 0.690560 0.627380 0.060086 0.205 Uiso 0.707(13) 1 calc R U P A 1
H50C H 0.602363 0.641037 0.125685 0.205 Uiso 0.707(13) 1 calc R U P A 1
C37 C 0.0852(11) 0.4763(4) 0.2890(5) 0.062(2) Uani 1 1 d . . . . .
H37 H 0.053438 0.453224 0.321978 0.074 Uiso 1 1 calc R U . . .
C36 C 0.0198(10) 0.4752(4) 0.2271(5) 0.061(2) Uani 1 1 d . . . . .
H36 H -0.057631 0.451166 0.218011 0.073 Uiso 1 1 calc R U . . .
C35 C 0.0658(8) 0.5084(3) 0.1790(4) 0.0489(19) Uani 1 1 d . . . . .
H35 H 0.018611 0.507193 0.137399 0.059 Uiso 1 1 calc R U . . .
C34 C 0.1835(8) 0.5446(3) 0.1907(3) 0.0387(15) Uani 1 1 d D . . . .
C33 C 0.2457(8) 0.5442(3) 0.2523(3) 0.0399(16) Uani 1 1 d . . . . .
C32 C 0.3749(8) 0.5801(3) 0.2683(4) 0.0436(17) Uani 1 1 d . . . . .
H32A H 0.387169 0.582073 0.316218 0.052 Uiso 1 1 calc R U . . .
H32B H 0.468822 0.565908 0.249954 0.052 Uiso 1 1 calc R U . . .
C30 C 0.3910(11) 0.6760(3) 0.2724(4) 0.062(2) Uani 1 1 d . . . . .
H30 H 0.433779 0.679422 0.314739 0.075 Uiso 1 1 calc R U . . .
C5 C 0.8620(9) 0.5989(3) 0.2970(4) 0.0466(18) Uani 1 1 d . . . . .
H5A H 0.963774 0.593957 0.315575 0.056 Uiso 1 1 calc R U . . .
H5B H 0.860214 0.583127 0.253062 0.056 Uiso 1 1 calc R U . . .
N4 N 0.3516(7) 0.6312(2) 0.2425(3) 0.0417(14) Uani 1 1 d . . . . .
C4 C 0.8032(10) 0.7300(3) 0.2501(4) 0.053(2) Uani 1 1 d . . . . .
H4 H 0.796082 0.758193 0.220928 0.064 Uiso 1 1 calc R U . . .
N3 N 0.3047(10) 0.6910(3) 0.1741(3) 0.061(2) Uani 1 1 d . . . . .
C3 C 0.8336(9) 0.6817(3) 0.2341(4) 0.053(2) Uani 1 1 d . . . . .
H3 H 0.852959 0.669127 0.191520 0.063 Uiso 1 1 calc R U . . .
C10 C 0.5957(10) 0.4976(3) 0.3585(4) 0.056(2) Uani 1 1 d . . . . .
H10 H 0.562620 0.464426 0.346064 0.067 Uiso 1 1 calc R U . . .
C47 C 0.2924(13) 0.5528(6) 0.0149(5) 0.055(3) Uani 0.707(13) 1 d D . P A 1
C46 C 0.3669(18) 0.5990(5) 0.0171(6) 0.056(3) Uani 0.707(13) 1 d D . P A 1
C45 C 0.4768(13) 0.5949(6) 0.0629(8) 0.063(4) Uani 0.707(13) 1 d D . P A 1
C44 C 0.1233(10) 0.7914(4) 0.1681(5) 0.065(2) Uani 1 1 d . . . . .
H44 H 0.065861 0.767369 0.192279 0.078 Uiso 1 1 calc R U . . .
C43 C 0.0988(10) 0.8432(5) 0.1759(5) 0.071(3) Uani 1 1 d . . . . .
H43 H 0.024698 0.854691 0.205754 0.086 Uiso 1 1 calc R U . . .
C42 C 0.1800(11) 0.8780(4) 0.1411(5) 0.066(3) Uani 1 1 d . . . . .
H42 H 0.164112 0.913625 0.147105 0.079 Uiso 1 1 calc R U . . .
C48 C 0.3567(16) 0.5216(4) 0.0597(7) 0.052(3) Uani 0.707(13) 1 d D . P A 1
C9 C 0.5412(10) 0.5198(3) 0.4147(4) 0.054(2) Uani 1 1 d . . . . .
H9 H 0.468906 0.502373 0.440409 0.065 Uiso 1 1 calc R U . . .
C27 C 1.0933(11) 0.7389(5) 0.4430(5) 0.083(3) Uani 1 1 d . . . . .
H27A H 1.095912 0.732500 0.395949 0.124 Uiso 1 1 calc R U . . .
H27B H 1.195850 0.738303 0.460628 0.124 Uiso 1 1 calc R U . . .
H27C H 1.048161 0.772459 0.451243 0.124 Uiso 1 1 calc R U . . .
C49 C 0.4688(12) 0.5474(6) 0.0911(5) 0.051(3) Uani 0.707(13) 1 d D . P A 1
C41 C 0.2840(11) 0.8610(4) 0.0978(5) 0.067(3) Uani 1 1 d . . . . .
H41 H 0.339798 0.884920 0.072810 0.080 Uiso 1 1 calc R U . . .
C26 C 0.8273(12) 0.7522(4) 0.5492(5) 0.073(3) Uani 1 1 d . . . . .
H26A H 0.863570 0.781016 0.523129 0.109 Uiso 1 1 calc R U . . .
H26B H 0.860956 0.756290 0.594544 0.109 Uiso 1 1 calc R U . . .
H26C H 0.717294 0.751282 0.547760 0.109 Uiso 1 1 calc R U . . .
C6 C 0.7496(8) 0.5722(3) 0.3396(4) 0.0437(17) Uani 1 1 d . . . . .
C40 C 0.3087(10) 0.8097(4) 0.0901(4) 0.055(2) Uani 1 1 d . . . . .
H40 H 0.381464 0.798567 0.059523 0.066 Uiso 1 1 calc R U . . .
C7 C 0.7002(8) 0.5948(3) 0.3987(3) 0.0370(15) Uani 1 1 d . . . . .
C39 C 0.2319(10) 0.7746(3) 0.1251(4) 0.053(2) Uani 1 1 d . . . . .
C8 C 0.5920(9) 0.5675(3) 0.4336(4) 0.0481(18) Uani 1 1 d . . . . .
H8 H 0.551650 0.582485 0.471931 0.058 Uiso 1 1 calc R U . . .
C31 C 0.3588(14) 0.7139(4) 0.2317(5) 0.080(3) Uani 1 1 d . . . . .
H31 H 0.370149 0.749416 0.239790 0.096 Uiso 1 1 calc R U . . .
C48A C 0.311(3) 0.5296(8) 0.0394(13) 0.076(9) Uani 0.293(13) 1 d D . P A 2
C47A C 0.302(3) 0.5752(12) 0.0095(6) 0.055(3) Uani 0.293(13) 1 d D . P A 2
C46A C 0.412(3) 0.6058(8) 0.0334(10) 0.056(8) Uani 0.293(13) 1 d D . P A 2
C45A C 0.4897(14) 0.5780(12) 0.0775(11) 0.064(10) Uani 0.293(13) 1 d D . P A 2
C49A C 0.427(3) 0.5310(9) 0.0822(13) 0.079(11) Uani 0.293(13) 1 d D . P A 2
C53A C 0.218(5) 0.4814(12) 0.021(2) 0.096(5) Uani 0.293(13) 1 d D . P A 2
H53D H 0.202853 0.460216 0.059565 0.144 Uiso 0.293(13) 1 calc R U P A 2
H53E H 0.272010 0.461715 -0.012349 0.144 Uiso 0.293(13) 1 calc R U P A 2
H53F H 0.120191 0.492043 0.003196 0.144 Uiso 0.293(13) 1 calc R U P A 2
C52A C 0.195(4) 0.589(2) -0.0475(13) 0.089(12) Uani 0.293(13) 1 d D . P A 2
H52D H 0.098650 0.571375 -0.041432 0.133 Uiso 0.293(13) 1 calc R U P A 2
H52E H 0.239823 0.577938 -0.088764 0.133 Uiso 0.293(13) 1 calc R U P A 2
H52F H 0.178596 0.625911 -0.048342 0.133 Uiso 0.293(13) 1 calc R U P A 2
C51A C 0.455(5) 0.6576(11) 0.003(2) 0.092(13) Uani 0.293(13) 1 d D . P A 2
H51D H 0.374382 0.668670 -0.027228 0.139 Uiso 0.293(13) 1 calc R U P A 2
H51E H 0.548412 0.653865 -0.021795 0.139 Uiso 0.293(13) 1 calc R U P A 2
H51F H 0.467987 0.683231 0.036979 0.139 Uiso 0.293(13) 1 calc R U P A 2
C50A C 0.627(3) 0.600(2) 0.1155(18) 0.098(14) Uani 0.293(13) 1 d D . P A 2
H50D H 0.595002 0.629353 0.141558 0.147 Uiso 0.293(13) 1 calc R U P A 2
H50E H 0.704269 0.610650 0.084545 0.147 Uiso 0.293(13) 1 calc R U P A 2
H50F H 0.667955 0.573459 0.144447 0.147 Uiso 0.293(13) 1 calc R U P A 2
C54A C 0.482(6) 0.4861(17) 0.125(2) 0.14(2) Uani 0.293(13) 1 d D . P A 2
H54D H 0.453213 0.492163 0.170274 0.211 Uiso 0.293(13) 1 calc R U P A 2
H54E H 0.591069 0.483293 0.121724 0.211 Uiso 0.293(13) 1 calc R U P A 2
H54F H 0.435222 0.454277 0.109412 0.211 Uiso 0.293(13) 1 calc R U P A 2

loop_
_atom_site_aniso_label
_atom_site_aniso_U_11
_atom_site_aniso_U_22
_atom_site_aniso_U_33
_atom_site_aniso_U_23
_atom_site_aniso_U_13
_atom_site_aniso_U_12
Ir1 0.03022(15) 0.04573(18) 0.03639(16) -0.00766(13) -0.00393(11) 0.00095(13)
C1 0.054(5) 0.059(5) 0.052(5) -0.008(4) -0.002(4) -0.002(4)
N1 0.047(4) 0.042(3) 0.040(3) -0.003(3) 0.011(3) -0.006(3)
Cl1 0.0329(8) 0.0653(11) 0.0380(8) -0.0030(8) -0.0004(7) 0.0067(8)
Ir2 0.03233(16) 0.04415(18) 0.03656(16) -0.00750(12) -0.00124(12) 0.00261(13)
C2 0.035(4) 0.050(4) 0.037(4) -0.008(3) 0.001(3) -0.001(3)
N2 0.037(3) 0.054(4) 0.034(3) -0.009(3) 0.009(2) -0.001(3)
Cl2 0.0455(10) 0.0853(15) 0.0484(10) -0.0153(10) -0.0063(8) 0.0244(10)
C38 0.052(5) 0.054(5) 0.049(4) 0.002(4) 0.004(4) 0.003(4)
C24 0.091(8) 0.066(6) 0.084(7) -0.015(5) -0.051(6) 0.024(6)
C23 0.038(5) 0.157(12) 0.084(7) -0.056(8) -0.014(5) 0.023(6)
C22 0.029(4) 0.078(6) 0.057(5) -0.013(4) -0.014(3) -0.011(4)
C21 0.044(4) 0.056(5) 0.038(4) -0.023(3) -0.017(3) 0.006(4)
C20 0.051(4) 0.065(5) 0.025(3) -0.009(3) -0.015(3) 0.009(4)
C19 0.052(5) 0.050(4) 0.055(5) -0.010(4) -0.028(4) 0.016(4)
C18 0.026(3) 0.080(6) 0.051(4) -0.020(4) -0.010(3) 0.005(4)
C17 0.064(6) 0.048(5) 0.061(5) -0.007(4) -0.005(4) -0.004(4)
C16 0.078(6) 0.060(6) 0.061(5) -0.016(5) -0.024(5) 0.004(5)
C15 0.111(9) 0.055(6) 0.065(6) 0.003(5) -0.028(6) 0.008(6)
C14 0.132(11) 0.056(6) 0.067(6) 0.016(5) 0.004(7) 0.014(7)
C13 0.091(8) 0.055(6) 0.077(7) 0.003(5) 0.031(6) -0.003(5)
C12 0.076(6) 0.049(4) 0.034(4) -0.009(3) 0.010(4) 0.003(4)
C29 0.050(4) 0.045(4) 0.056(5) -0.016(4) -0.015(4) 0.009(4)
C25 0.057(5) 0.115(9) 0.042(4) 0.005(5) -0.011(4) 0.001(6)
C28 0.177(14) 0.042(5) 0.075(7) 0.001(5) -0.034(8) 0.017(7)
C11 0.049(5) 0.048(4) 0.055(5) -0.004(4) -0.011(4) 0.005(4)
C54 0.106(14) 0.22(2) 0.051(8) -0.036(11) -0.008(8) 0.119(16)
C53 0.119(13) 0.061(6) 0.108(13) -0.026(7) 0.067(9) -0.012(7)
C52 0.049(8) 0.24(3) 0.065(9) -0.070(13) 0.000(6) 0.011(11)
C51 0.29(4) 0.111(14) 0.059(10) 0.028(10) 0.057(15) 0.087(18)
C50 0.063(11) 0.125(15) 0.22(3) -0.093(17) 0.044(13) -0.035(11)
C37 0.066(6) 0.059(5) 0.061(5) 0.000(4) 0.010(4) -0.001(5)
C36 0.051(5) 0.060(5) 0.072(6) -0.009(5) 0.015(4) -0.017(4)
C35 0.038(4) 0.060(5) 0.049(4) -0.017(4) 0.007(3) -0.003(4)
C34 0.031(3) 0.047(4) 0.039(4) -0.004(3) 0.008(3) 0.000(3)
C33 0.034(4) 0.048(4) 0.037(3) -0.006(3) 0.005(3) 0.009(3)
C32 0.042(4) 0.049(4) 0.040(4) -0.005(3) -0.001(3) 0.004(3)
C30 0.082(6) 0.057(5) 0.048(5) -0.013(4) -0.026(4) 0.003(5)
C5 0.044(4) 0.048(4) 0.048(4) -0.017(3) -0.001(3) 0.006(3)
N4 0.046(3) 0.044(3) 0.035(3) -0.010(3) -0.012(3) 0.001(3)
C4 0.058(5) 0.061(5) 0.041(4) 0.003(4) 0.018(4) 0.000(4)
N3 0.104(6) 0.043(4) 0.035(3) -0.004(3) -0.026(4) 0.008(4)
C3 0.054(5) 0.063(5) 0.041(4) -0.010(4) 0.016(4) -0.001(4)
C10 0.066(5) 0.043(4) 0.058(5) -0.003(4) -0.024(4) 0.000(4)
C47 0.051(5) 0.083(7) 0.031(4) -0.033(5) 0.000(4) 0.013(5)
C46 0.058(7) 0.073(7) 0.037(6) 0.004(5) 0.030(5) 0.020(5)
C45 0.041(7) 0.067(7) 0.081(9) -0.024(6) 0.014(6) -0.003(5)
C44 0.055(5) 0.082(7) 0.058(5) -0.003(5) -0.002(4) -0.021(5)
C43 0.041(5) 0.096(8) 0.078(7) -0.027(6) -0.006(4) 0.010(5)
C42 0.065(6) 0.051(5) 0.081(7) -0.008(5) -0.025(5) 0.015(5)
C48 0.053(8) 0.044(5) 0.059(7) -0.016(5) 0.022(5) 0.007(5)
C9 0.055(5) 0.056(5) 0.051(5) 0.010(4) -0.013(4) -0.010(4)
C27 0.057(6) 0.115(9) 0.076(7) 0.018(6) -0.025(5) -0.025(6)
C49 0.033(6) 0.078(7) 0.043(6) -0.013(5) 0.013(4) 0.020(5)
C41 0.062(6) 0.067(6) 0.071(6) 0.017(5) -0.014(5) -0.018(5)
C26 0.077(7) 0.071(6) 0.071(6) -0.021(5) -0.031(5) 0.021(5)
C6 0.038(4) 0.041(4) 0.052(4) -0.010(3) -0.014(3) 0.005(3)
C40 0.050(5) 0.073(6) 0.041(4) -0.004(4) -0.001(4) 0.003(4)
C7 0.034(3) 0.043(4) 0.034(3) 0.002(3) -0.005(3) -0.004(3)
C39 0.062(5) 0.050(5) 0.047(4) -0.010(4) -0.007(4) 0.005(4)
C8 0.049(4) 0.057(5) 0.038(4) 0.002(3) -0.011(3) -0.006(4)
C31 0.140(10) 0.047(5) 0.054(5) -0.009(4) -0.039(6) 0.000(6)
C48A 0.072(19) 0.068(10) 0.09(2) -0.022(11) 0.018(14) 0.001(11)
C47A 0.051(5) 0.083(7) 0.031(4) -0.033(5) 0.000(4) 0.013(5)
C46A 0.051(15) 0.060(11) 0.056(18) 0.000(11) -0.011(12) 0.006(9)
C45A 0.038(15) 0.095(17) 0.060(18) 0.011(15) -0.011(13) 0.011(11)
C49A 0.054(18) 0.089(17) 0.09(2) 0.038(16) 0.022(13) 0.016(12)
C53A 0.119(13) 0.061(6) 0.108(13) -0.026(7) 0.067(9) -0.012(7)
C52A 0.052(18) 0.16(4) 0.058(16) -0.01(2) -0.012(13) -0.01(2)
C51A 0.10(3) 0.076(16) 0.10(3) 0.022(18) 0.05(2) 0.018(14)
C50A 0.036(15) 0.19(4) 0.07(2) -0.05(3) -0.002(12) 0.009(19)
C54A 0.18(4) 0.13(3) 0.11(4) 0.07(3) 0.09(3) 0.10(3)

loop_
_atom_type_symbol
_atom_type_description
_atom_type_scat_dispersion_real
_atom_type_scat_dispersion_imag
_atom_type_scat_source
C C 0.0181 0.0091 'International Tables Vol C Tables 4.2.6.8 and 6.1.1.4'
H H 0.0000 0.0000 'International Tables Vol C Tables 4.2.6.8 and 6.1.1.4'
Cl Cl 0.3639 0.7018 'International Tables Vol C Tables 4.2.6.8 and 6.1.1.4'
Ir Ir -4.7710 6.5667 'International Tables Vol C Tables 4.2.6.8 and 6.1.1.4'
N N 0.0311 0.0180 'International Tables Vol C Tables 4.2.6.8 and 6.1.1.4'

loop_
_geom_angle_atom_site_label_1
_geom_angle_atom_site_label_2
_geom_angle_atom_site_label_3
_geom_angle
_geom_angle_site_symmetry_1
_geom_angle_site_symmetry_3
_geom_angle_publ_flag
C2 Ir1 C7 85.5(3) . . ?
C2 Ir1 C18 105.7(3) . . ?
C7 Ir1 C18 108.4(3) . . ?
C2 Ir1 C19 141.0(3) . . ?
C7 Ir1 C19 92.8(3) . . ?
C18 Ir1 C19 38.4(3) . . ?
C2 Ir1 C20 161.2(3) . . ?
C7 Ir1 C20 112.1(3) . . ?
C18 Ir1 C20 63.5(3) . . ?
C19 Ir1 C20 36.9(3) . . ?
C2 Ir1 C22 100.2(3) . . ?
C7 Ir1 C22 146.8(3) . . ?
C18 Ir1 C22 38.4(3) . . ?
C19 Ir1 C22 62.3(3) . . ?
C20 Ir1 C22 61.5(3) . . ?
C2 Ir1 C21 125.2(3) . . ?
C7 Ir1 C21 149.0(3) . . ?
C18 Ir1 C21 63.0(3) . . ?
C19 Ir1 C21 61.5(3) . . ?
C20 Ir1 C21 36.9(3) . . ?
C22 Ir1 C21 36.1(3) . . ?
C2 Ir1 Cl1 89.2(2) . . ?
C7 Ir1 Cl1 88.0(2) . . ?
C18 Ir1 Cl1 158.3(2) . . ?
C19 Ir1 Cl1 129.7(3) . . ?
C20 Ir1 Cl1 97.6(2) . . ?
C22 Ir1 Cl1 124.5(2) . . ?
C21 Ir1 Cl1 95.6(2) . . ?
N1 C1 C12 113.5(7) . . ?
C2 N1 C4 109.6(6) . . ?
C2 N1 C1 125.6(6) . . ?
C4 N1 C1 124.4(7) . . ?
C29 Ir2 C34 82.7(3) . . ?
C29 Ir2 C49 110.7(4) . . ?
C34 Ir2 C49 102.2(4) . . ?
C29 Ir2 C49A 125.1(9) . . ?
C34 Ir2 C49A 96.3(7) . . ?
C29 Ir2 C45A 100.0(7) . . ?
C34 Ir2 C45A 122.5(8) . . ?
C49A Ir2 C45A 36.6(5) . . ?
C29 Ir2 C48A 160.0(8) . . ?
C34 Ir2 C48A 104.2(7) . . ?
C49A Ir2 C48A 36.4(5) . . ?
C45A Ir2 C48A 60.3(7) . . ?
C29 Ir2 C46A 106.5(7) . . ?
C34 Ir2 C46A 157.2(7) . . ?
C49A Ir2 C46A 61.2(7) . . ?
C45A Ir2 C46A 36.3(5) . . ?
C48A Ir2 C46A 60.6(7) . . ?
C29 Ir2 C45 97.9(4) . . ?
C34 Ir2 C45 136.7(5) . . ?
C49 Ir2 C45 37.0(4) . . ?
C29 Ir2 C47A 139.6(8) . . ?
C34 Ir2 C47A 137.6(8) . . ?
C49A Ir2 C47A 60.6(7) . . ?
C45A Ir2 C47A 60.1(6) . . ?
C48A Ir2 C47A 36.0(5) . . ?
C46A Ir2 C47A 36.2(5) . . ?
C29 Ir2 C48 146.6(5) . . ?
C34 Ir2 C48 96.4(4) . . ?
C49 Ir2 C48 36.7(4) . . ?
C45 Ir2 C48 60.4(4) . . ?
C29 Ir2 C46 117.9(5) . . ?
C34 Ir2 C46 156.5(4) . . ?
C49 Ir2 C46 61.3(4) . . ?
C45 Ir2 C46 36.0(4) . . ?
C48 Ir2 C46 60.2(4) . . ?
C29 Ir2 C47 154.2(5) . . ?
C34 Ir2 C47 122.3(5) . . ?
C49 Ir2 C47 61.0(4) . . ?
C45 Ir2 C47 60.1(4) . . ?
C48 Ir2 C47 35.7(4) . . ?
C46 Ir2 C47 36.3(4) . . ?
N1 C2 N2 106.1(6) . . ?
N1 C2 Ir1 129.9(5) . . ?
N2 C2 Ir1 123.9(6) . . ?
C2 N2 C3 109.8(7) . . ?
C2 N2 C5 123.7(6) . . ?
C3 N2 C5 126.5(6) . . ?
C37 C38 C33 120.2(8) . . ?
C21 C22 C18 108.0(8) . . ?
C21 C22 C27 129.4(9) . . ?
C18 C22 C27 122.6(9) . . ?
C21 C22 Ir1 72.3(4) . . ?
C18 C22 Ir1 66.9(4) . . ?
C27 C22 Ir1 126.9(6) . . ?
C22 C21 C20 108.7(7) . . ?
C22 C21 C26 126.7(9) . . ?
C20 C21 C26 124.6(8) . . ?
C22 C21 Ir1 71.6(4) . . ?
C20 C21 Ir1 70.2(4) . . ?
C26 C21 Ir1 125.5(5) . . ?
C19 C20 C21 108.2(7) . . ?
C19 C20 C25 127.6(9) . . ?
C21 C20 C25 124.0(8) . . ?
C19 C20 Ir1 70.9(4) . . ?
C21 C20 Ir1 72.8(4) . . ?
C25 C20 Ir1 125.7(5) . . ?
C20 C19 C18 108.6(7) . . ?
C20 C19 C24 125.6(9) . . ?
C18 C19 C24 125.8(9) . . ?
C20 C19 Ir1 72.3(4) . . ?
C18 C19 Ir1 68.5(4) . . ?
C24 C19 Ir1 124.8(5) . . ?
C19 C18 C22 106.1(7) . . ?
C19 C18 C23 125.9(9) . . ?
C22 C18 C23 126.0(9) . . ?
C19 C18 Ir1 73.1(4) . . ?
C22 C18 Ir1 74.7(4) . . ?
C23 C18 Ir1 129.8(6) . . ?
C16 C17 C12 121.7(9) . . ?
C15 C16 C17 120.3(10) . . ?
C16 C15 C14 119.7(10) . . ?
C13 C14 C15 118.0(10) . . ?
C14 C13 C12 124.0(11) . . ?
C17 C12 C13 116.4(9) . . ?
C17 C12 C1 120.6(8) . . ?
C13 C12 C1 123.0(9) . . ?
N4 C29 N3 105.2(6) . . ?
N4 C29 Ir2 126.6(6) . . ?
N3 C29 Ir2 126.5(6) . . ?
N3 C28 C39 115.3(8) . . ?
C10 C11 C6 119.4(8) . . ?
C38 C37 C36 118.8(9) . . ?
C35 C36 C37 120.9(8) . . ?
C36 C35 C34 121.2(8) . . ?
C33 C34 C35 116.0(7) . . ?
C33 C34 Ir2 124.9(5) . . ?
C35 C34 Ir2 118.7(5) . . ?
C34 C33 C38 122.9(7) . . ?
C34 C33 C32 119.6(7) . . ?
C38 C33 C32 117.6(7) . . ?
N4 C32 C33 112.6(6) . . ?
C31 C30 N4 107.6(7) . . ?
N2 C5 C6 112.5(6) . . ?
C29 N4 C30 111.6(7) . . ?
C29 N4 C32 122.0(6) . . ?
C30 N4 C32 126.2(6) . . ?
C3 C4 N1 107.2(7) . . ?
C29 N3 C31 108.9(7) . . ?
C29 N3 C28 126.1(7) . . ?
C31 N3 C28 125.0(8) . . ?
C4 C3 N2 107.3(7) . . ?
C9 C10 C11 120.3(8) . . ?
C48 C47 C46 107.7(9) . . ?
C48 C47 C52 127.8(17) . . ?
C46 C47 C52 124.5(17) . . ?
C48 C47 Ir2 70.8(5) . . ?
C46 C47 Ir2 71.4(5) . . ?
C52 C47 Ir2 122.9(8) . . ?
C45 C46 C47 107.4(9) . . ?
C45 C46 C51 130(2) . . ?
C47 C46 C51 122.2(19) . . ?
C45 C46 Ir2 70.8(6) . . ?
C47 C46 Ir2 72.3(5) . . ?
C51 C46 Ir2 127.5(10) . . ?
C46 C45 C49 108.9(9) . . ?
C46 C45 C50 124.5(19) . . ?
C49 C45 C50 126.6(19) . . ?
C46 C45 Ir2 73.2(5) . . ?
C49 C45 Ir2 70.0(5) . . ?
C50 C45 Ir2 124.1(10) . . ?
C43 C44 C39 119.8(9) . . ?
C42 C43 C44 120.6(9) . . ?
C41 C42 C43 119.1(9) . . ?
C47 C48 C49 109.1(9) . . ?
C47 C48 C53 124.9(15) . . ?
C49 C48 C53 125.6(16) . . ?
C47 C48 Ir2 73.4(5) . . ?
C49 C48 Ir2 69.9(5) . . ?
C53 C48 Ir2 127.9(8) . . ?
C8 C9 C10 119.8(8) . . ?
C48 C49 C45 106.8(9) . . ?
C48 C49 C54 126.4(17) . . ?
C45 C49 C54 125.8(18) . . ?
C48 C49 Ir2 73.4(5) . . ?
C45 C49 Ir2 73.0(6) . . ?
C54 C49 Ir2 127.9(8) . . ?
C42 C41 C40 120.4(9) . . ?
C11 C6 C7 121.2(8) . . ?
C11 C6 C5 117.9(7) . . ?
C7 C6 C5 120.8(6) . . ?
C39 C40 C41 121.6(9) . . ?
C8 C7 C6 116.2(7) . . ?
C8 C7 Ir1 121.1(5) . . ?
C6 C7 Ir1 122.5(5) . . ?
C40 C39 C44 118.5(8) . . ?
C40 C39 C28 121.0(10) . . ?
C44 C39 C28 120.5(10) . . ?
C9 C8 C7 122.9(8) . . ?
C30 C31 N3 106.5(8) . . ?
C47A C48A C49A 108.4(13) . . ?
C47A C48A C53A 125(3) . . ?
C49A C48A C53A 126(3) . . ?
C47A C48A Ir2 72.5(8) . . ?
C49A C48A Ir2 71.1(8) . . ?
C53A C48A Ir2 128.4(18) . . ?
C48A C47A C46A 108.5(13) . . ?
C48A C47A C52A 126(3) . . ?
C46A C47A C52A 125(3) . . ?
C48A C47A Ir2 71.5(8) . . ?
C46A C47A Ir2 71.5(8) . . ?
C52A C47A Ir2 127.5(18) . . ?
C45A C46A C47A 107.0(13) . . ?
C45A C46A C51A 128(3) . . ?
C47A C46A C51A 123(3) . . ?
C45A C46A Ir2 71.4(8) . . ?
C47A C46A Ir2 72.2(8) . . ?
C51A C46A Ir2 131.9(18) . . ?
C46A C45A C49A 108.9(13) . . ?
C46A C45A C50A 123(3) . . ?
C49A C45A C50A 129(3) . . ?
C46A C45A Ir2 72.3(8) . . ?
C49A C45A Ir2 71.3(8) . . ?
C50A C45A Ir2 121.5(17) . . ?
C48A C49A C45A 107.1(13) . . ?
C48A C49A C54A 126(3) . . ?
C45A C49A C54A 127(3) . . ?
C48A C49A Ir2 72.5(8) . . ?
C45A C49A Ir2 72.0(8) . . ?
C54A C49A Ir2 123.8(18) . . ?

loop_
_geom_bond_atom_site_label_1
_geom_bond_atom_site_label_2
_geom_bond_distance
_geom_bond_site_symmetry_2
_geom_bond_publ_flag
Ir1 C2 2.023(7) . ?
Ir1 C7 2.048(7) . ?
Ir1 C18 2.147(7) . ?
Ir1 C19 2.209(7) . ?
Ir1 C20 2.226(6) . ?
Ir1 C22 2.252(7) . ?
Ir1 C21 2.260(6) . ?
Ir1 Cl1 2.4255(17) . ?
C1 N1 1.465(10) . ?
C1 C12 1.496(12) . ?
N1 C2 1.343(10) . ?
N1 C4 1.389(9) . ?
Ir2 C29 2.006(7) . ?
Ir2 C34 2.050(6) . ?
Ir2 C49 2.144(9) . ?
Ir2 C49A 2.152(14) . ?
Ir2 C45A 2.160(14) . ?
Ir2 C48A 2.168(14) . ?
Ir2 C46A 2.172(14) . ?
Ir2 C45 2.181(10) . ?
Ir2 C47A 2.181(13) . ?
Ir2 C48 2.189(9) . ?
Ir2 C46 2.210(9) . ?
Ir2 C47 2.221(8) . ?
C2 N2 1.353(9) . ?
N2 C3 1.378(10) . ?
N2 C5 1.458(10) . ?
C38 C37 1.375(12) . ?
C38 C33 1.396(11) . ?
C24 C19 1.499(13) . ?
C23 C18 1.510(12) . ?
C22 C21 1.398(12) . ?
C22 C18 1.452(13) . ?
C22 C27 1.497(14) . ?
C21 C20 1.421(12) . ?
C21 C26 1.497(12) . ?
C20 C19 1.402(11) . ?
C20 C25 1.522(12) . ?
C19 C18 1.434(13) . ?
C17 C16 1.390(13) . ?
C17 C12 1.394(13) . ?
C16 C15 1.380(14) . ?
C15 C14 1.426(17) . ?
C14 C13 1.363(15) . ?
C13 C12 1.401(13) . ?
C29 N4 1.327(9) . ?
C29 N3 1.368(10) . ?
C28 N3 1.451(11) . ?
C28 C39 1.495(12) . ?
C11 C10 1.388(13) . ?
C11 C6 1.410(10) . ?
C54 C49 1.530(15) . ?
C53 C48 1.542(16) . ?
C52 C47 1.540(15) . ?
C51 C46 1.544(17) . ?
C50 C45 1.542(16) . ?
C37 C36 1.394(13) . ?
C36 C35 1.377(12) . ?
C35 C34 1.432(10) . ?
C34 C33 1.376(10) . ?
C33 C32 1.519(10) . ?
C32 N4 1.452(9) . ?
C30 C31 1.325(12) . ?
C30 N4 1.367(10) . ?
C5 C6 1.502(11) . ?
C4 C3 1.332(12) . ?
N3 C31 1.406(10) . ?
C10 C9 1.382(12) . ?
C47 C48 1.354(14) . ?
C47 C46 1.379(14) . ?
C46 C45 1.357(15) . ?
C45 C49 1.373(15) . ?
C44 C43 1.382(14) . ?
C44 C39 1.384(13) . ?
C43 C42 1.366(15) . ?
C42 C41 1.359(15) . ?
C48 C49 1.365(14) . ?
C9 C8 1.381(11) . ?
C41 C40 1.369(13) . ?
C6 C7 1.420(10) . ?
C40 C39 1.353(13) . ?
C7 C8 1.396(11) . ?
C48A C47A 1.344(17) . ?
C48A C49A 1.350(17) . ?
C48A C53A 1.55(2) . ?
C47A C46A 1.353(17) . ?
C47A C52A 1.545(19) . ?
C46A C45A 1.349(17) . ?
C46A C51A 1.54(2) . ?
C45A C49A 1.354(17) . ?
C45A C50A 1.56(2) . ?
C49A C54A 1.54(2) . ?

loop_
_geom_torsion_atom_site_label_1
_geom_torsion_atom_site_label_2
_geom_torsion_atom_site_label_3
_geom_torsion_atom_site_label_4
_geom_torsion
_geom_torsion_site_symmetry_1
_geom_torsion_site_symmetry_2
_geom_torsion_site_symmetry_3
_geom_torsion_site_symmetry_4
_geom_torsion_publ_flag
C12 C1 N1 C2 -141.5(8) . . . . ?
C12 C1 N1 C4 46.1(11) . . . . ?
C4 N1 C2 N2 0.6(8) . . . . ?
C1 N1 C2 N2 -172.8(7) . . . . ?
C4 N1 C2 Ir1 177.7(6) . . . . ?
C1 N1 C2 Ir1 4.4(11) . . . . ?
N1 C2 N2 C3 -0.3(8) . . . . ?
Ir1 C2 N2 C3 -177.7(5) . . . . ?
N1 C2 N2 C5 178.5(6) . . . . ?
Ir1 C2 N2 C5 1.1(10) . . . . ?
C18 C22 C21 C20 3.3(8) . . . . ?
C27 C22 C21 C20 -175.6(8) . . . . ?
Ir1 C22 C21 C20 60.8(5) . . . . ?
C18 C22 C21 C26 -178.5(7) . . . . ?
C27 C22 C21 C26 2.6(13) . . . . ?
Ir1 C22 C21 C26 -121.0(7) . . . . ?
C18 C22 C21 Ir1 -57.5(5) . . . . ?
C27 C22 C21 Ir1 123.6(9) . . . . ?
C22 C21 C20 C19 0.8(8) . . . . ?
C26 C21 C20 C19 -177.4(7) . . . . ?
Ir1 C21 C20 C19 62.5(5) . . . . ?
C22 C21 C20 C25 176.5(7) . . . . ?
C26 C21 C20 C25 -1.8(11) . . . . ?
Ir1 C21 C20 C25 -121.9(7) . . . . ?
C22 C21 C20 Ir1 -61.7(5) . . . . ?
C26 C21 C20 Ir1 120.1(7) . . . . ?
C21 C20 C19 C18 -4.7(8) . . . . ?
C25 C20 C19 C18 179.9(7) . . . . ?
Ir1 C20 C19 C18 59.1(5) . . . . ?
C21 C20 C19 C24 175.7(7) . . . . ?
C25 C20 C19 C24 0.3(12) . . . . ?
Ir1 C20 C19 C24 -120.5(8) . . . . ?
C21 C20 C19 Ir1 -63.7(5) . . . . ?
C25 C20 C19 Ir1 120.8(7) . . . . ?
C20 C19 C18 C22 6.6(8) . . . . ?
C24 C19 C18 C22 -173.8(7) . . . . ?
Ir1 C19 C18 C22 68.0(5) . . . . ?
C20 C19 C18 C23 171.3(7) . . . . ?
C24 C19 C18 C23 -9.1(12) . . . . ?
Ir1 C19 C18 C23 -127.3(8) . . . . ?
C20 C19 C18 Ir1 -61.4(5) . . . . ?
C24 C19 C18 Ir1 118.2(7) . . . . ?
C21 C22 C18 C19 -6.0(8) . . . . ?
C27 C22 C18 C19 173.0(7) . . . . ?
Ir1 C22 C18 C19 -66.9(5) . . . . ?
C21 C22 C18 C23 -170.7(8) . . . . ?
C27 C22 C18 C23 8.2(12) . . . . ?
Ir1 C22 C18 C23 128.4(9) . . . . ?
C21 C22 C18 Ir1 60.9(5) . . . . ?
C27 C22 C18 Ir1 -120.2(7) . . . . ?
C12 C17 C16 C15 1.4(14) . . . . ?
C17 C16 C15 C14 -1.1(15) . . . . ?
C16 C15 C14 C13 -0.5(16) . . . . ?
C15 C14 C13 C12 2.0(17) . . . . ?
C16 C17 C12 C13 0.1(13) . . . . ?
C16 C17 C12 C1 178.8(8) . . . . ?
C14 C13 C12 C17 -1.8(14) . . . . ?
C14 C13 C12 C1 179.5(9) . . . . ?
N1 C1 C12 C17 74.3(10) . . . . ?
N1 C1 C12 C13 -107.0(9) . . . . ?
C33 C38 C37 C36 -2.0(13) . . . . ?
C38 C37 C36 C35 0.4(14) . . . . ?
C37 C36 C35 C34 0.9(13) . . . . ?
C36 C35 C34 C33 -0.4(11) . . . . ?
C36 C35 C34 Ir2 172.4(6) . . . . ?
C35 C34 C33 C38 -1.4(11) . . . . ?
Ir2 C34 C33 C38 -173.6(6) . . . . ?
C35 C34 C33 C32 177.9(6) . . . . ?
Ir2 C34 C33 C32 5.7(10) . . . . ?
C37 C38 C33 C34 2.6(12) . . . . ?
C37 C38 C33 C32 -176.7(8) . . . . ?
C34 C33 C32 N4 43.1(9) . . . . ?
C38 C33 C32 N4 -137.6(7) . . . . ?
C2 N2 C5 C6 46.8(9) . . . . ?
C3 N2 C5 C6 -134.6(7) . . . . ?
N3 C29 N4 C30 0.8(10) . . . . ?
Ir2 C29 N4 C30 166.9(7) . . . . ?
N3 C29 N4 C32 -174.5(7) . . . . ?
Ir2 C29 N4 C32 -8.5(11) . . . . ?
C31 C30 N4 C29 1.3(12) . . . . ?
C31 C30 N4 C32 176.4(9) . . . . ?
C33 C32 N4 C29 -42.7(10) . . . . ?
C33 C32 N4 C30 142.6(8) . . . . ?
C2 N1 C4 C3 -0.6(9) . . . . ?
C1 N1 C4 C3 172.8(8) . . . . ?
N4 C29 N3 C31 -2.5(11) . . . . ?
Ir2 C29 N3 C31 -168.6(8) . . . . ?
N4 C29 N3 C28 179.4(11) . . . . ?
Ir2 C29 N3 C28 13.3(15) . . . . ?
C39 C28 N3 C29 161.4(10) . . . . ?
C39 C28 N3 C31 -16.5(19) . . . . ?
N1 C4 C3 N2 0.4(10) . . . . ?
C2 N2 C3 C4 -0.1(9) . . . . ?
C5 N2 C3 C4 -178.9(7) . . . . ?
C6 C11 C10 C9 1.4(12) . . . . ?
C48 C47 C46 C45 0.7(12) . . . . ?
C52 C47 C46 C45 -179.8(11) . . . . ?
Ir2 C47 C46 C45 62.5(7) . . . . ?
C48 C47 C46 C51 174.5(12) . . . . ?
C52 C47 C46 C51 -6.1(18) . . . . ?
Ir2 C47 C46 C51 -123.7(13) . . . . ?
C48 C47 C46 Ir2 -61.9(7) . . . . ?
C52 C47 C46 Ir2 117.6(11) . . . . ?
C47 C46 C45 C49 -2.2(12) . . . . ?
C51 C46 C45 C49 -175.4(13) . . . . ?
Ir2 C46 C45 C49 61.3(8) . . . . ?
C47 C46 C45 C50 176.3(13) . . . . ?
C51 C46 C45 C50 3(2) . . . . ?
Ir2 C46 C45 C50 -120.2(13) . . . . ?
C47 C46 C45 Ir2 -63.5(7) . . . . ?
C51 C46 C45 Ir2 123.4(14) . . . . ?
C39 C44 C43 C42 0.5(14) . . . . ?
C44 C43 C42 C41 1.1(14) . . . . ?
C46 C47 C48 C49 1.1(12) . . . . ?
C52 C47 C48 C49 -178.3(11) . . . . ?
Ir2 C47 C48 C49 -61.1(7) . . . . ?
C46 C47 C48 C53 -172.7(11) . . . . ?
C52 C47 C48 C53 7.9(19) . . . . ?
Ir2 C47 C48 C53 125.1(12) . . . . ?
C46 C47 C48 Ir2 62.3(7) . . . . ?
C52 C47 C48 Ir2 -117.2(12) . . . . ?
C11 C10 C9 C8 -1.5(12) . . . . ?
C47 C48 C49 C45 -2.5(12) . . . . ?
C53 C48 C49 C45 171.3(11) . . . . ?
Ir2 C48 C49 C45 -65.9(7) . . . . ?
C47 C48 C49 C54 -171.4(11) . . . . ?
C53 C48 C49 C54 2.3(18) . . . . ?
Ir2 C48 C49 C54 125.2(12) . . . . ?
C47 C48 C49 Ir2 63.4(8) . . . . ?
C53 C48 C49 Ir2 -122.9(11) . . . . ?
C46 C45 C49 C48 2.9(12) . . . . ?
C50 C45 C49 C48 -175.6(13) . . . . ?
Ir2 C45 C49 C48 66.2(7) . . . . ?
C46 C45 C49 C54 171.9(11) . . . . ?
C50 C45 C49 C54 -7(2) . . . . ?
Ir2 C45 C49 C54 -124.8(11) . . . . ?
C46 C45 C49 Ir2 -63.3(8) . . . . ?
C50 C45 C49 Ir2 118.3(14) . . . . ?
C43 C42 C41 C40 -1.2(14) . . . . ?
C10 C11 C6 C7 1.6(11) . . . . ?
C10 C11 C6 C5 179.5(7) . . . . ?
N2 C5 C6 C11 139.8(7) . . . . ?
N2 C5 C6 C7 -42.3(9) . . . . ?
C42 C41 C40 C39 -0.3(14) . . . . ?
C11 C6 C7 C8 -4.1(10) . . . . ?
C5 C6 C7 C8 178.0(7) . . . . ?
C11 C6 C7 Ir1 170.7(5) . . . . ?
C5 C6 C7 Ir1 -7.1(9) . . . . ?
C41 C40 C39 C44 1.8(13) . . . . ?
C41 C40 C39 C28 179.6(9) . . . . ?
C43 C44 C39 C40 -1.9(13) . . . . ?
C43 C44 C39 C28 -179.7(9) . . . . ?
N3 C28 C39 C40 122.4(11) . . . . ?
N3 C28 C39 C44 -59.9(15) . . . . ?
C10 C9 C8 C7 -1.3(12) . . . . ?
C6 C7 C8 C9 4.0(11) . . . . ?
Ir1 C7 C8 C9 -170.9(6) . . . . ?
N4 C30 C31 N3 -2.8(13) . . . . ?
C29 N3 C31 C30 3.4(13) . . . . ?
C28 N3 C31 C30 -178.5(12) . . . . ?
C49A C48A C47A C46A 0(2) . . . . ?
C53A C48A C47A C46A -173(2) . . . . ?
Ir2 C48A C47A C46A 62.3(13) . . . . ?
C49A C48A C47A C52A 174(2) . . . . ?
C53A C48A C47A C52A 2(4) . . . . ?
Ir2 C48A C47A C52A -123(2) . . . . ?
C49A C48A C47A Ir2 -62.5(13) . . . . ?
C53A C48A C47A Ir2 125(2) . . . . ?
C48A C47A C46A C45A 1(2) . . . . ?
C52A C47A C46A C45A -173(2) . . . . ?
Ir2 C47A C46A C45A 63.4(12) . . . . ?
C48A C47A C46A C51A 169(2) . . . . ?
C52A C47A C46A C51A -6(4) . . . . ?
Ir2 C47A C46A C51A -129(2) . . . . ?
C48A C47A C46A Ir2 -62.3(13) . . . . ?
C52A C47A C46A Ir2 123(2) . . . . ?
C47A C46A C45A C49A -2(2) . . . . ?
C51A C46A C45A C49A -168(2) . . . . ?
Ir2 C46A C45A C49A 62.3(13) . . . . ?
C47A C46A C45A C50A 180(2) . . . . ?
C51A C46A C45A C50A 13(4) . . . . ?
Ir2 C46A C45A C50A -117(2) . . . . ?
C47A C46A C45A Ir2 -63.9(12) . . . . ?
C51A C46A C45A Ir2 129(3) . . . . ?
C47A C48A C49A C45A -1(2) . . . . ?
C53A C48A C49A C45A 172(2) . . . . ?
Ir2 C48A C49A C45A -64.2(12) . . . . ?
C47A C48A C49A C54A -177(2) . . . . ?
C53A C48A C49A C54A -5(4) . . . . ?
Ir2 C48A C49A C54A 119(2) . . . . ?
C47A C48A C49A Ir2 63.4(13) . . . . ?
C53A C48A C49A Ir2 -124(2) . . . . ?
C46A C45A C49A C48A 1(2) . . . . ?
C50A C45A C49A C48A -180(2) . . . . ?
Ir2 C45A C49A C48A 64.5(12) . . . . ?
C46A C45A C49A C54A 178(2) . . . . ?
C50A C45A C49A C54A -3(4) . . . . ?
Ir2 C45A C49A C54A -119(2) . . . . ?
C46A C45A C49A Ir2 -63.0(13) . . . . ?
C50A C45A C49A Ir2 116(2) . . . . ?
